data_4313725
loop_
_publ_author_name
'Jan Taraba'
'Zdirad Zak'

_publ_section_title
;
 Diphenyldichlorophosphonium Trichloride-Chlorine Solvate 1:1,
 [PPh2Cl2]+Cl3-.Cl2: An Ionic Form of Diphenyltrichlorophosphorane.
 Crystal Structures of [PPh2Cl2]+Cl3-.Cl2 and [(PPh2Cl2)+]2[InCl5]2-
;
_journal_name_full 'Inorganic Chemistry'
_journal_page_first 3591
_journal_page_last 3594
_journal_paper_doi 10.1021/ic034091n
_journal_volume 42
_journal_year 2003
_chemical_formula_moiety
;
[PPh~2~Cl~2~]~2~ [InCl~5~]
;
_chemical_formula_sum 'C24 H20 Cl9 In P2'
_chemical_formula_weight 804.21
_chemical_name_systematic
; 
 bis(diphenyldichlorophosphonium) pentachloroindate
;
_space_group_IT_number 14
_symmetry_cell_setting monoclinic
_symmetry_space_group_name_Hall '-P 2yn'
_symmetry_space_group_name_H-M 'P 1 21/n 1'
_atom_sites_solution_hydrogens geom
_atom_sites_solution_primary direct
_atom_sites_solution_secondary difmap
_audit_creation_method SHELXL-97
_cell_angle_alpha 90.00
_cell_angle_beta 110.26(3)
_cell_angle_gamma 90.00
_cell_formula_units_Z 4
_cell_length_a 10.957(2)
_cell_length_b 21.295(4)
_cell_length_c 13.893(3)
_cell_measurement_reflns_used 4379
_cell_measurement_temperature 120(2)
_cell_measurement_theta_max 24.1255
_cell_measurement_theta_min 2.1345
_cell_volume 3041.1(12)
_computing_cell_refinement 'KUMA Crysalis RED'
_computing_data_collection 'KUMA Crysalis CCD'
_computing_data_reduction 'KUMA Crysalis RED'
_computing_molecular_graphics 'Bruker SHELXTL V5.1'
_computing_publication_material 'SHELXL-97 (Sheldrick, 1997)'
_computing_structure_refinement 'SHELXL-97 (Sheldrick, 1997)'
_computing_structure_solution 'SHELXS-97 (Sheldrick, 1990)'
_diffrn_ambient_temperature 120(2)
_diffrn_detector_area_resol_mean '0.06 mm'
_diffrn_measured_fraction_theta_full 0.885
_diffrn_measured_fraction_theta_max 0.885
_diffrn_measurement_device_type 'KUMA KM-4 CCD'
_diffrn_measurement_method omega-scan
_diffrn_radiation_monochromator graphite
_diffrn_radiation_source 'fine-focus sealed tube'
_diffrn_radiation_type MoK\a
_diffrn_radiation_wavelength 0.71069
_diffrn_reflns_av_R_equivalents 0.0292
_diffrn_reflns_av_sigmaI/netI 0.0215
_diffrn_reflns_limit_h_max 12
_diffrn_reflns_limit_h_min -6
_diffrn_reflns_limit_k_max 24
_diffrn_reflns_limit_k_min -23
_diffrn_reflns_limit_l_max 14
_diffrn_reflns_limit_l_min -15
_diffrn_reflns_number 11228
_diffrn_reflns_theta_full 24.34
_diffrn_reflns_theta_max 24.34
_diffrn_reflns_theta_min 2.92
_diffrn_standards_decay_% none
_diffrn_standards_number 'after every 100 frames'
_exptl_absorpt_coefficient_mu 1.689
_exptl_absorpt_correction_T_max 0.8493
_exptl_absorpt_correction_T_min 0.7288
_exptl_absorpt_correction_type psi-scan
_exptl_crystal_colour white
_exptl_crystal_density_diffrn 1.757
_exptl_crystal_density_method 'not measured'
_exptl_crystal_description needle
_exptl_crystal_F_000 1584
_exptl_crystal_size_max 0.20
_exptl_crystal_size_mid 0.20
_exptl_crystal_size_min 0.10
_refine_diff_density_max 0.271
_refine_diff_density_min -0.506
_refine_diff_density_rms 0.083
_refine_ls_extinction_method none
_refine_ls_goodness_of_fit_ref 1.039
_refine_ls_hydrogen_treatment mixed
_refine_ls_matrix_type full
_refine_ls_number_parameters 325
_refine_ls_number_reflns 4535
_refine_ls_number_restraints 0
_refine_ls_restrained_S_all 1.039
_refine_ls_R_factor_all 0.0214
_refine_ls_R_factor_gt 0.0188
_refine_ls_shift/su_max 0.001
_refine_ls_shift/su_mean 0.000
_refine_ls_structure_factor_coef Fsqd
_refine_ls_weighting_details 'w=1/[\s^2^(Fo^2^)+(0.0206P)^2^+2.1839P] where P=(Fo^2^+2Fc^2^)/3'
_refine_ls_weighting_scheme calc
_refine_ls_wR_factor_gt 0.0430
_refine_ls_wR_factor_ref 0.0439
_reflns_number_gt 4189
_reflns_number_total 4535
_reflns_threshold_expression >2sigma(I)
_cod_data_source_file ic034091nsi20030328_083054.cif
_cod_data_source_block hjt40
_cod_depositor_comments
;
The following automatic conversions were performed:

'_symmetry_cell_setting' value 'Monoclinic' changed to 'monoclinic'
according to the built-in table from CIF Core dictionary named
'cif_core.dic' version 2.4.1 from 2010-06-29.

Automatic conversion script
Id: cif_fix_values 1646 2011-03-28 12:23:43Z adriana 

The following automatic conversions were performed:

'_refine_ls_weighting_scheme' value 'calc
w=1/[\s^2^(Fo^2^)+(0.0206P)^2^+2.1839P] where P=(Fo^2^+2Fc^2^)/3' was
changed to 'calc'. New tag '_refine_ls_weighting_details' was
created. The value of the new tag was set to
'w=1/[\s^2^(Fo^2^)+(0.0206P)^2^+2.1839P] where P=(Fo^2^+2Fc^2^)/3'.

Automatic conversion script
Id: cif_fix_values 3143 2015-03-26 13:38:13Z robertas 
;
_cod_original_cell_volume 3041.1(10)
_cod_database_code 4313725

loop_
_symmetry_equiv_pos_as_xyz
'x, y, z'
'-x+1/2, y+1/2, -z+1/2'
'-x, -y, -z'
'x-1/2, -y-1/2, z-1/2'

loop_
_atom_site_label
_atom_site_type_symbol
_atom_site_fract_x
_atom_site_fract_y
_atom_site_fract_z
_atom_site_U_iso_or_equiv
_atom_site_adp_type
_atom_site_occupancy
_atom_site_calc_flag
_atom_site_refinement_flags
_atom_site_disorder_assembly
_atom_site_disorder_group
In In 0.560842(13) 0.152229(7) 0.752142(11) 0.01541(6) Uani 1 d . . .
Cl1 Cl 0.67241(5) 0.20899(2) 0.91543(4) 0.02576(13) Uani 1 d . . .
Cl2 Cl 0.44649(5) 0.09436(2) 0.58845(4) 0.01827(12) Uani 1 d . . .
Cl3 Cl 0.42329(5) 0.24244(2) 0.69005(4) 0.02242(12) Uani 1 d . . .
Cl4 Cl 0.49569(6) 0.07057(3) 0.84481(4) 0.02586(13) Uani 1 d . . .
Cl5 Cl 0.76102(5) 0.14379(3) 0.71587(4) 0.02399(13) Uani 1 d . . .
P1 P 1.23686(5) -0.11396(3) 0.61935(4) 0.01879(13) Uani 1 d . . .
Cl6 Cl 1.33395(5) -0.03710(3) 0.61726(5) 0.02850(14) Uani 1 d . . .
Cl7 Cl 1.19864(5) -0.11453(3) 0.74781(4) 0.02753(13) Uani 1 d . . .
C1 C 1.33234(19) -0.18063(10) 0.61787(16) 0.0185(5) Uani 1 d . . .
C2 C 1.3233(2) -0.23503(11) 0.66992(18) 0.0294(5) Uani 1 d . . .
H2 H 1.2693 -0.2368 0.7106 0.035 Uiso 1 calc R . .
C3 C 1.3949(3) -0.28653(12) 0.6609(2) 0.0380(6) Uani 1 d . . .
H3 H 1.3905 -0.3242 0.6961 0.046 Uiso 1 calc R . .
C4 C 1.4726(2) -0.28409(12) 0.60175(18) 0.0304(6) Uani 1 d . . .
H4 H 1.5218 -0.3200 0.5970 0.037 Uiso 1 calc R . .
C5 C 1.4799(2) -0.23027(11) 0.54939(17) 0.0256(5) Uani 1 d . . .
H5 H 1.5332 -0.2291 0.5081 0.031 Uiso 1 calc R . .
C6 C 1.4096(2) -0.17805(11) 0.55704(17) 0.0219(5) Uani 1 d . . .
H6 H 1.4139 -0.1407 0.5211 0.026 Uiso 1 calc R . .
C7 C 1.0858(2) -0.11063(10) 0.51655(17) 0.0191(5) Uani 1 d . . .
C8 C 1.0571(2) -0.06371(11) 0.44313(18) 0.0263(5) Uani 1 d . . .
H8 H 1.1188 -0.0317 0.4461 0.032 Uiso 1 calc R . .
C9 C 0.9372(2) -0.06420(12) 0.36540(18) 0.0307(6) Uani 1 d . . .
H9 H 0.9162 -0.0323 0.3145 0.037 Uiso 1 calc R . .
C10 C 0.8477(2) -0.11080(12) 0.36109(18) 0.0297(6) Uani 1 d . . .
H10 H 0.7652 -0.1104 0.3077 0.036 Uiso 1 calc R . .
C11 C 0.8771(2) -0.15783(12) 0.43368(18) 0.0278(6) Uani 1 d . . .
H11 H 0.8153 -0.1899 0.4299 0.033 Uiso 1 calc R . .
C12 C 0.9964(2) -0.15839(10) 0.51182(18) 0.0226(5) Uani 1 d . . .
H12 H 1.0175 -0.1908 0.5618 0.027 Uiso 1 calc R . .
P2 P 0.76708(5) -0.08857(3) 0.74776(4) 0.01699(12) Uani 1 d . . .
Cl8 Cl 0.79984(5) -0.15010(3) 0.65537(4) 0.02700(13) Uani 1 d . . .
Cl9 Cl 0.66619(5) -0.01839(3) 0.66773(4) 0.02354(13) Uani 1 d . . .
C13 C 0.9195(2) -0.05919(10) 0.83000(16) 0.0176(5) Uani 1 d . . .
C14 C 1.0073(2) -0.10303(11) 0.89068(17) 0.0225(5) Uani 1 d . . .
H14 H 0.9842 -0.1462 0.8882 0.027 Uiso 1 calc R . .
C15 C 1.1281(2) -0.08297(12) 0.95451(17) 0.0275(6) Uani 1 d . . .
H15 H 1.1886 -0.1124 0.9964 0.033 Uiso 1 calc R . .
C16 C 1.1611(2) -0.02049(12) 0.95751(18) 0.0299(6) Uani 1 d . . .
H16 H 1.2450 -0.0071 1.0006 0.036 Uiso 1 calc R . .
C17 C 1.0736(2) 0.02286(11) 0.89847(18) 0.0282(5) Uani 1 d . . .
H17 H 1.0970 0.0660 0.9019 0.034 Uiso 1 calc R . .
C18 C 0.9513(2) 0.00385(10) 0.83387(17) 0.0223(5) Uani 1 d . . .
H18 H 0.8906 0.0336 0.7932 0.027 Uiso 1 calc R . .
C19 C 0.6761(2) -0.12588(10) 0.81440(16) 0.0190(5) Uani 1 d . . .
C20 C 0.6029(2) -0.08859(11) 0.85689(17) 0.0227(5) Uani 1 d . . .
H20 H 0.5961 -0.0446 0.8447 0.027 Uiso 1 calc R . .
C21 C 0.5409(2) -0.11634(12) 0.91648(18) 0.0294(6) Uani 1 d . . .
H21 H 0.4909 -0.0914 0.9459 0.035 Uiso 1 calc R . .
C22 C 0.5510(2) -0.18038(13) 0.9338(2) 0.0356(6) Uani 1 d . . .
H22 H 0.5090 -0.1992 0.9760 0.043 Uiso 1 calc R . .
C23 C 0.6214(2) -0.21686(12) 0.8905(2) 0.0370(6) Uani 1 d . . .
H23 H 0.6262 -0.2609 0.9019 0.044 Uiso 1 calc R . .
C24 C 0.6851(2) -0.19026(11) 0.83067(18) 0.0273(5) Uani 1 d . . .
H24 H 0.7343 -0.2156 0.8011 0.033 Uiso 1 calc R . .

loop_
_atom_site_aniso_label
_atom_site_aniso_U_11
_atom_site_aniso_U_22
_atom_site_aniso_U_33
_atom_site_aniso_U_23
_atom_site_aniso_U_13
_atom_site_aniso_U_12
In 0.01538(9) 0.01218(9) 0.01755(9) 0.00000(5) 0.00428(6) 0.00018(6)
Cl1 0.0319(3) 0.0182(3) 0.0210(3) -0.0029(2) 0.0014(2) -0.0018(2)
Cl2 0.0187(3) 0.0170(3) 0.0184(3) -0.00077(19) 0.0054(2) -0.0033(2)
Cl3 0.0199(3) 0.0154(3) 0.0290(3) 0.0006(2) 0.0047(2) 0.0038(2)
Cl4 0.0390(3) 0.0190(3) 0.0218(3) 0.0013(2) 0.0133(2) -0.0040(2)
Cl5 0.0153(3) 0.0225(3) 0.0336(3) -0.0013(2) 0.0077(2) -0.0008(2)
P1 0.0150(3) 0.0178(3) 0.0251(3) -0.0005(2) 0.0088(2) -0.0022(2)
Cl6 0.0191(3) 0.0200(3) 0.0454(4) 0.0002(2) 0.0099(3) -0.0062(2)
Cl7 0.0270(3) 0.0328(3) 0.0260(3) -0.0051(2) 0.0133(2) -0.0009(2)
C1 0.0145(11) 0.0196(12) 0.0200(12) 0.0009(9) 0.0043(9) -0.0001(9)
C2 0.0377(14) 0.0274(14) 0.0308(14) 0.0058(10) 0.0217(11) 0.0044(11)
C3 0.0598(18) 0.0242(14) 0.0362(16) 0.0130(11) 0.0243(14) 0.0146(12)
C4 0.0325(14) 0.0315(15) 0.0255(14) -0.0005(10) 0.0076(11) 0.0141(11)
C5 0.0197(12) 0.0360(14) 0.0224(13) -0.0041(10) 0.0089(10) 0.0013(10)
C6 0.0215(12) 0.0240(13) 0.0213(12) 0.0021(9) 0.0091(10) -0.0020(10)
C7 0.0154(11) 0.0195(12) 0.0245(12) -0.0027(9) 0.0096(9) 0.0010(9)
C8 0.0237(12) 0.0265(13) 0.0322(14) 0.0018(10) 0.0140(11) 0.0012(10)
C9 0.0283(13) 0.0401(16) 0.0263(14) 0.0070(11) 0.0126(11) 0.0118(11)
C10 0.0169(12) 0.0475(16) 0.0250(14) -0.0071(11) 0.0077(10) 0.0065(11)
C11 0.0177(12) 0.0375(15) 0.0300(14) -0.0102(11) 0.0105(10) -0.0056(10)
C12 0.0193(12) 0.0229(13) 0.0279(13) -0.0029(9) 0.0112(10) -0.0003(9)
P2 0.0171(3) 0.0172(3) 0.0166(3) 0.0000(2) 0.0057(2) 0.0026(2)
Cl8 0.0260(3) 0.0323(3) 0.0234(3) -0.0098(2) 0.0095(2) 0.0031(2)
Cl9 0.0189(3) 0.0240(3) 0.0248(3) 0.0073(2) 0.0039(2) 0.0041(2)
C13 0.0171(11) 0.0225(12) 0.0146(11) -0.0004(8) 0.0072(9) 0.0025(9)
C14 0.0256(12) 0.0198(12) 0.0223(12) 0.0012(9) 0.0086(10) 0.0058(9)
C15 0.0233(12) 0.0372(15) 0.0188(13) 0.0016(10) 0.0032(10) 0.0113(11)
C16 0.0205(12) 0.0453(16) 0.0214(13) -0.0092(11) 0.0041(10) -0.0036(11)
C17 0.0300(13) 0.0257(13) 0.0290(14) -0.0059(10) 0.0104(11) -0.0055(10)
C18 0.0241(12) 0.0205(12) 0.0226(12) 0.0015(9) 0.0084(10) 0.0023(9)
C19 0.0179(11) 0.0210(12) 0.0168(12) -0.0004(9) 0.0043(9) -0.0009(9)
C20 0.0233(12) 0.0228(13) 0.0219(12) -0.0044(9) 0.0078(10) -0.0016(10)
C21 0.0265(13) 0.0407(16) 0.0238(13) -0.0056(10) 0.0121(10) -0.0003(11)
C22 0.0326(14) 0.0450(17) 0.0325(15) 0.0090(12) 0.0156(12) -0.0046(12)
C23 0.0384(15) 0.0276(14) 0.0472(17) 0.0116(12) 0.0176(13) -0.0006(12)
C24 0.0274(13) 0.0198(13) 0.0358(14) 0.0033(10) 0.0124(11) 0.0023(10)

loop_
_atom_type_symbol
_atom_type_description
_atom_type_scat_dispersion_real
_atom_type_scat_dispersion_imag
_atom_type_scat_source
C C 0.0033 0.0016 'International Tables Vol C Tables 4.2.6.8 and 6.1.1.4'
H H 0.0000 0.0000 'International Tables Vol C Tables 4.2.6.8 and 6.1.1.4'
P P 0.1023 0.0942 'International Tables Vol C Tables 4.2.6.8 and 6.1.1.4'
Cl Cl 0.1484 0.1585 'International Tables Vol C Tables 4.2.6.8 and 6.1.1.4'
In In -0.7276 1.3100 'International Tables Vol C Tables 4.2.6.8 and 6.1.1.4'

loop_
_geom_angle_atom_site_label_1
_geom_angle_atom_site_label_2
_geom_angle_atom_site_label_3
_geom_angle
_geom_angle_site_symmetry_1
_geom_angle_site_symmetry_3
_geom_angle_publ_flag
Cl3 In Cl4 120.09(2) . . ?
Cl3 In Cl5 118.95(2) . . ?
Cl4 In Cl5 120.93(2) . . ?
Cl3 In Cl1 89.31(3) . . ?
Cl4 In Cl1 90.37(2) . . ?
Cl5 In Cl1 91.80(3) . . ?
Cl3 In Cl2 90.74(3) . . ?
Cl4 In Cl2 89.00(2) . . ?
Cl5 In Cl2 88.79(3) . . ?
Cl1 In Cl2 179.294(18) . . ?
C1 P1 C7 114.44(10) . . ?
C1 P1 Cl6 110.15(8) . . ?
C7 P1 Cl6 108.36(8) . . ?
C1 P1 Cl7 108.54(8) . . ?
C7 P1 Cl7 107.33(8) . . ?
Cl6 P1 Cl7 107.80(4) . . ?
C2 C1 C6 121.2(2) . . ?
C2 C1 P1 121.01(17) . . ?
C6 C1 P1 117.59(17) . . ?
C3 C2 C1 118.1(2) . . ?
C4 C3 C2 121.0(2) . . ?
C3 C4 C5 120.6(2) . . ?
C4 C5 C6 119.7(2) . . ?
C5 C6 C1 119.3(2) . . ?
C8 C7 C12 120.9(2) . . ?
C8 C7 P1 122.17(17) . . ?
C12 C7 P1 116.88(17) . . ?
C9 C8 C7 118.8(2) . . ?
C8 C9 C10 120.5(2) . . ?
C11 C10 C9 120.5(2) . . ?
C10 C11 C12 120.0(2) . . ?
C11 C12 C7 119.2(2) . . ?
C19 P2 C13 113.33(10) . . ?
C19 P2 Cl8 107.95(8) . . ?
C13 P2 Cl8 108.23(7) . . ?
C19 P2 Cl9 109.30(8) . . ?
C13 P2 Cl9 108.41(8) . . ?
Cl8 P2 Cl9 109.56(4) . . ?
C18 C13 C14 121.0(2) . . ?
C18 C13 P2 122.27(16) . . ?
C14 C13 P2 116.76(17) . . ?
C15 C14 C13 119.2(2) . . ?
C16 C15 C14 120.1(2) . . ?
C15 C16 C17 120.6(2) . . ?
C16 C17 C18 120.4(2) . . ?
C13 C18 C17 118.7(2) . . ?
C24 C19 C20 120.8(2) . . ?
C24 C19 P2 120.58(17) . . ?
C20 C19 P2 118.47(17) . . ?
C21 C20 C19 119.1(2) . . ?
C20 C21 C22 120.2(2) . . ?
C23 C22 C21 120.4(2) . . ?
C22 C23 C24 120.7(2) . . ?
C23 C24 C19 118.8(2) . . ?

loop_
_geom_bond_atom_site_label_1
_geom_bond_atom_site_label_2
_geom_bond_distance
_geom_bond_site_symmetry_2
_geom_bond_publ_flag
In Cl3 2.4095(7) . ?
In Cl4 2.4140(6) . ?
In Cl5 2.4213(7) . ?
In Cl1 2.4863(9) . ?
In Cl2 2.5074(8) . ?
P1 C1 1.768(2) . ?
P1 C7 1.774(2) . ?
P1 Cl6 1.9577(8) . ?
P1 Cl7 1.9694(9) . ?
C1 C2 1.387(3) . ?
C1 C6 1.389(3) . ?
C2 C3 1.379(3) . ?
C3 C4 1.374(4) . ?
C4 C5 1.374(3) . ?
C5 C6 1.378(3) . ?
C7 C8 1.384(3) . ?
C7 C12 1.398(3) . ?
C8 C9 1.382(3) . ?
C9 C10 1.382(4) . ?
C10 C11 1.378(3) . ?
C11 C12 1.380(3) . ?
P2 C19 1.767(2) . ?
P2 C13 1.779(2) . ?
P2 Cl8 1.9525(8) . ?
P2 Cl9 1.9597(8) . ?
C13 C18 1.383(3) . ?
C13 C14 1.395(3) . ?
C14 C15 1.382(3) . ?
C15 C16 1.376(4) . ?
C16 C17 1.378(3) . ?
C17 C18 1.390(3) . ?
C19 C24 1.387(3) . ?
C19 C20 1.396(3) . ?
C20 C21 1.373(3) . ?
C21 C22 1.383(4) . ?
C22 C23 1.371(4) . ?
C23 C24 1.379(3) . ?
